data_1574934
loop_
_publ_author_name
'Ponmagaram, Murugesan'
'Saranraj, Krishnan'
'Raja, Karuppiah Muruga Poopathi'

_publ_section_title
;
 Methyl 3-[(tert-butoxycarbonyl)amino]benzoate
;
_journal_coeditor_code HB4522
_journal_issue 6
_journal_name_full IUCrData
_journal_page_first x250542
_journal_paper_doi 10.1107/S2414314625005425
_journal_volume 10
_journal_year 2025
_chemical_formula_iupac 'C13 H17 N O4'
_chemical_formula_moiety 'C13 H17 N O4'
_chemical_formula_sum 'C13 H17 N O4'
_chemical_formula_weight 251.28
_chemical_name_common 'Methyl 3-[(tert-butoxycarbonyl)amino]benzoate'
_chemical_name_systematic 'Methyl 3-[(tert-butoxycarbonyl)amino]benzoate'
_space_group_crystal_system monoclinic
_space_group_IT_number 14
_space_group_name_Hall '-P 2ybc'
_space_group_name_H-M_alt 'P 1 21/c 1'
_atom_sites_solution_hydrogens geom
_atom_sites_solution_primary direct
_audit_creation_method SHELXL-2019/3
_cell_angle_alpha 90
_cell_angle_beta 112.481(4)
_cell_angle_gamma 90
_cell_formula_units_Z 4
_cell_length_a 10.944(3)
_cell_length_b 11.234(3)
_cell_length_c 11.377(3)
_cell_measurement_reflns_used 1967
_cell_measurement_temperature 296(2)
_cell_measurement_theta_max 28.37
_cell_measurement_theta_min 2.01
_cell_volume 1292.4(6)
_computing_cell_refinement
;
<i>SAINT</i> (Bruker, 2008)
;
_computing_data_collection
;
<i>APEX2</i> (Bruker, 2008)
;
_computing_data_reduction
;
<i>SAINT</i>(Bruker, 2008)
;
_computing_molecular_graphics
;
<i>ORTEP-3 for Windows</i> (Farrugia, 2012)
;
_computing_publication_material
;
publCIF (Westrip, 2010)
;
_computing_structure_refinement
;
<i>SHELXL2019/2</i> (Sheldrick, 2015)
;
_computing_structure_solution
;
SHELXS97 (Sheldrick, 2008)
;
_diffrn_ambient_temperature 296(2)
_diffrn_measured_fraction_theta_full 1.000
_diffrn_measured_fraction_theta_max 0.996
_diffrn_measurement_device_type 'Bruker SMART APEXII CCD'
_diffrn_measurement_method '\w and \f scans'
_diffrn_radiation_type MoK\a
_diffrn_radiation_wavelength 0.71073
_diffrn_reflns_av_R_equivalents 0.0754
_diffrn_reflns_av_unetI/netI 0.0690
_diffrn_reflns_limit_h_max 12
_diffrn_reflns_limit_h_min -14
_diffrn_reflns_limit_k_max 14
_diffrn_reflns_limit_k_min -14
_diffrn_reflns_limit_l_max 15
_diffrn_reflns_limit_l_min -15
_diffrn_reflns_number 17731
_diffrn_reflns_theta_full 25.242
_diffrn_reflns_theta_max 28.366
_diffrn_reflns_theta_min 2.014
_diffrn_source 'fine-focus sealed tube'
_exptl_absorpt_coefficient_mu 0.096
_exptl_absorpt_correction_T_max 0.7457
_exptl_absorpt_correction_T_min 0.6306
_exptl_absorpt_correction_type multi-scan
_exptl_absorpt_process_details
;
(SADABS; Krause <i>et al.</i>,  2015)
;
_exptl_crystal_colour colourless
_exptl_crystal_density_diffrn 1.291
_exptl_crystal_density_method 'not measured'
_exptl_crystal_description block
_exptl_crystal_F_000 752
_exptl_crystal_size_max 0.21
_exptl_crystal_size_mid 0.19
_exptl_crystal_size_min 0.18
_refine_diff_density_max 0.253
_refine_diff_density_min -0.235
_refine_ls_extinction_coef 0.0096(15)
_refine_ls_extinction_expression Fc^*^=kFc[1+0.001xFc^2^\l^3^/sin(2\q)]^-1/4^
_refine_ls_extinction_method
;
SHELXL-2019/2 (Sheldrick 2008)
;
_refine_ls_goodness_of_fit_ref 1.009
_refine_ls_hydrogen_treatment constr
_refine_ls_matrix_type full
_refine_ls_number_parameters 168
_refine_ls_number_reflns 3220
_refine_ls_number_restraints 0
_refine_ls_restrained_S_all 1.009
_refine_ls_R_factor_all 0.0999
_refine_ls_R_factor_gt 0.0497
_refine_ls_shift/su_max 0.000
_refine_ls_shift/su_mean 0.000
_refine_ls_structure_factor_coef Fsqd
_refine_ls_weighting_details 'w=1/[\s^2^(Fo^2^)+(0.0491P)^2^+0.2412P] where P=(Fo^2^+2Fc^2^)/3'
_refine_ls_weighting_scheme calc
_refine_ls_wR_factor_gt 0.1030
_refine_ls_wR_factor_ref 0.1212
_reflns_number_gt 1966
_reflns_number_total 3220
_reflns_threshold_expression 'I > 2\s(I)'
_cod_data_source_file hb4522.cif
_cod_data_source_block I
_cod_original_cell_volume 1292.5(5)
_cod_original_sg_symbol_H-M 'P 21/c'
_cod_database_code 1574934
_shelx_space_group_comment
;
The symmetry employed for this shelxl refinement is uniquely defined
by the following loop, which should always be used as a source of
symmetry information in preference to the above space-group names.
They are only intended as comments.
;

loop_
_space_group_symop_operation_xyz
'x, y, z'
'-x, y+1/2, -z+1/2'
'-x, -y, -z'
'x, -y-1/2, z-1/2'

loop_
_atom_site_type_symbol
_atom_site_label
_atom_site_fract_x
_atom_site_fract_y
_atom_site_fract_z
_atom_site_U_iso_or_equiv
_atom_site_adp_type
_atom_site_calc_flag
_atom_site_occupancy
_atom_site_disorder_assembly
_atom_site_disorder_group
C C1 0.62827(18) 0.10342(16) 0.47993(18) 0.0243(4) Uani d 1 . .
H H1A 0.583451 0.121193 0.391158 0.036 Uiso calc 1 . .
H H1B 0.643567 0.019253 0.490723 0.036 Uiso calc 1 . .
H H1C 0.711362 0.144702 0.512517 0.036 Uiso calc 1 . .
C C2 0.52600(17) 0.25857(15) 0.54767(17) 0.0186(4) Uani d 1 . .
C C3 0.43796(17) 0.29156(15) 0.61424(16) 0.0183(4) Uani d 1 . .
C C4 0.39765(17) 0.40983(16) 0.60627(17) 0.0199(4) Uani d 1 . .
H H4 0.426532 0.463943 0.560604 0.024 Uiso calc 1 . .
C C5 0.31466(17) 0.44819(15) 0.66576(16) 0.0196(4) Uani d 1 . .
C C6 0.27334(18) 0.36633(16) 0.73476(17) 0.0216(4) Uani d 1 . .
H H6 0.218801 0.390662 0.775977 0.026 Uiso calc 1 . .
C C7 0.31357(18) 0.24816(16) 0.74209(17) 0.0230(4) Uani d 1 . .
H H7 0.284882 0.194009 0.787865 0.028 Uiso calc 1 . .
C C8 0.39548(18) 0.20972(16) 0.68254(17) 0.0212(4) Uani d 1 . .
H H8 0.421773 0.130509 0.687994 0.025 Uiso calc 1 . .
C C9 0.18725(18) 0.62189(16) 0.69033(17) 0.0216(4) Uani d 1 . .
C C10 0.08789(18) 0.81923(16) 0.68615(18) 0.0239(4) Uani d 1 . .
C C11 -0.0445(2) 0.7864(2) 0.58521(19) 0.0373(6) Uani d 1 . .
H H11A -0.037471 0.783865 0.503700 0.056 Uiso calc 1 . .
H H11B -0.109167 0.844840 0.583632 0.056 Uiso calc 1 . .
H H11C -0.071121 0.709729 0.604166 0.056 Uiso calc 1 . .
C C12 0.1331(2) 0.94171(18) 0.6618(2) 0.0420(6) Uani d 1 . .
H H12A 0.221113 0.956535 0.722260 0.063 Uiso calc 1 . .
H H12B 0.074302 1.001277 0.670662 0.063 Uiso calc 1 . .
H H12C 0.132422 0.944532 0.577242 0.063 Uiso calc 1 . .
C C13 0.0882(2) 0.81423(17) 0.81919(18) 0.0284(5) Uani d 1 . .
H H13A 0.055317 0.738297 0.832519 0.043 Uiso calc 1 . .
H H13B 0.032576 0.876232 0.829252 0.043 Uiso calc 1 . .
H H13C 0.176745 0.824988 0.880178 0.043 Uiso calc 1 . .
N N1 0.27956(14) 0.56926(13) 0.65412(14) 0.0209(4) Uani d 1 . .
H H1 0.320586 0.614865 0.620673 0.025 Uiso calc 1 . .
O O1 0.57322(13) 0.32966(11) 0.49628(12) 0.0249(3) Uani d 1 . .
O O2 0.54760(12) 0.14127(10) 0.54830(12) 0.0227(3) Uani d 1 . .
O O3 0.11464(13) 0.57148(11) 0.73180(13) 0.0292(3) Uani d 1 . .
O O4 0.19151(12) 0.74073(11) 0.67341(12) 0.0243(3) Uani d 1 . .

loop_
_atom_site_aniso_label
_atom_site_aniso_U_11
_atom_site_aniso_U_22
_atom_site_aniso_U_33
_atom_site_aniso_U_12
_atom_site_aniso_U_13
_atom_site_aniso_U_23
C1 0.0260(10) 0.0196(10) 0.0315(11) 0.0011(8) 0.0157(9) -0.0032(8)
C2 0.0199(9) 0.0145(9) 0.0196(10) -0.0001(7) 0.0056(8) 0.0002(7)
C3 0.0208(9) 0.0168(9) 0.0176(9) -0.0020(7) 0.0075(8) -0.0011(7)
C4 0.0223(9) 0.0167(9) 0.0208(10) -0.0012(7) 0.0085(8) 0.0023(7)
C5 0.0198(9) 0.0179(9) 0.0201(10) -0.0015(7) 0.0067(8) -0.0010(7)
C6 0.0214(10) 0.0216(10) 0.0237(10) -0.0010(8) 0.0109(8) -0.0019(8)
C7 0.0285(10) 0.0193(10) 0.0228(10) -0.0032(8) 0.0114(8) 0.0021(8)
C8 0.0259(10) 0.0143(9) 0.0229(10) -0.0004(8) 0.0091(8) 0.0000(8)
C9 0.0237(10) 0.0189(9) 0.0219(10) 0.0002(8) 0.0085(8) -0.0011(8)
C10 0.0251(10) 0.0221(10) 0.0294(11) 0.0088(8) 0.0157(9) 0.0024(8)
C11 0.0312(12) 0.0526(15) 0.0273(12) 0.0144(10) 0.0102(10) -0.0005(10)
C12 0.0519(14) 0.0235(11) 0.0660(16) 0.0143(10) 0.0397(13) 0.0107(11)
C13 0.0308(11) 0.0268(11) 0.0271(11) 0.0097(9) 0.0107(9) -0.0003(9)
N1 0.0232(8) 0.0166(8) 0.0279(9) 0.0004(6) 0.0153(7) 0.0021(6)
O1 0.0309(8) 0.0182(7) 0.0320(8) 0.0013(6) 0.0193(6) 0.0026(6)
O2 0.0301(7) 0.0150(7) 0.0279(7) -0.0001(5) 0.0166(6) -0.0018(5)
O3 0.0321(8) 0.0212(7) 0.0433(9) -0.0006(6) 0.0246(7) -0.0010(6)
O4 0.0274(7) 0.0163(7) 0.0349(8) 0.0040(5) 0.0183(6) 0.0027(6)

loop_
_atom_type_symbol
_atom_type_description
_atom_type_scat_dispersion_real
_atom_type_scat_dispersion_imag
_atom_type_scat_source
C C 0.0033 0.0016 'International Tables Vol C Tables 4.2.6.8 and 6.1.1.4'
H H 0.0000 0.0000 'International Tables Vol C Tables 4.2.6.8 and 6.1.1.4'
N N 0.0061 0.0033 'International Tables Vol C Tables 4.2.6.8 and 6.1.1.4'
O O 0.0106 0.0060 'International Tables Vol C Tables 4.2.6.8 and 6.1.1.4'

loop_
_geom_angle_atom_site_label_1
_geom_angle_atom_site_label_2
_geom_angle_atom_site_label_3
_geom_angle_site_symmetry_1
_geom_angle_site_symmetry_3
_geom_angle
_geom_angle_publ_flag
O2 C1 H1A . . 109.5 ?
O2 C1 H1B . . 109.5 ?
H1A C1 H1B . . 109.5 ?
O2 C1 H1C . . 109.5 ?
H1A C1 H1C . . 109.5 ?
H1B C1 H1C . . 109.5 ?
O1 C2 O2 . . 122.88(16) ?
O1 C2 C3 . . 124.08(16) ?
O2 C2 C3 . . 113.04(15) ?
C4 C3 C8 . . 120.08(16) ?
C4 C3 C2 . . 117.20(16) ?
C8 C3 C2 . . 122.72(16) ?
C3 C4 C5 . . 120.87(16) ?
C3 C4 H4 . . 119.6 ?
C5 C4 H4 . . 119.6 ?
C6 C5 C4 . . 118.86(17) ?
C6 C5 N1 . . 123.80(16) ?
C4 C5 N1 . . 117.34(16) ?
C7 C6 C5 . . 120.04(17) ?
C7 C6 H6 . . 120.0 ?
C5 C6 H6 . . 120.0 ?
C8 C7 C6 . . 121.20(17) ?
C8 C7 H7 . . 119.4 ?
C6 C7 H7 . . 119.4 ?
C7 C8 C3 . . 118.95(17) ?
C7 C8 H8 . . 120.5 ?
C3 C8 H8 . . 120.5 ?
O3 C9 O4 . . 125.57(16) ?
O3 C9 N1 . . 126.05(17) ?
O4 C9 N1 . . 108.38(15) ?
O4 C10 C11 . . 109.09(15) ?
O4 C10 C13 . . 111.44(15) ?
C11 C10 C13 . . 112.67(17) ?
O4 C10 C12 . . 101.85(14) ?
C11 C10 C12 . . 111.49(17) ?
C13 C10 C12 . . 109.80(17) ?
C10 C11 H11A . . 109.5 ?
C10 C11 H11B . . 109.5 ?
H11A C11 H11B . . 109.5 ?
C10 C11 H11C . . 109.5 ?
H11A C11 H11C . . 109.5 ?
H11B C11 H11C . . 109.5 ?
C10 C12 H12A . . 109.5 ?
C10 C12 H12B . . 109.5 ?
H12A C12 H12B . . 109.5 ?
C10 C12 H12C . . 109.5 ?
H12A C12 H12C . . 109.5 ?
H12B C12 H12C . . 109.5 ?
C10 C13 H13A . . 109.5 ?
C10 C13 H13B . . 109.5 ?
H13A C13 H13B . . 109.5 ?
C10 C13 H13C . . 109.5 ?
H13A C13 H13C . . 109.5 ?
H13B C13 H13C . . 109.5 ?
C9 N1 C5 . . 126.77(15) ?
C9 N1 H1 . . 116.6 ?
C5 N1 H1 . . 116.6 ?
C2 O2 C1 . . 115.44(14) ?
C9 O4 C10 . . 120.18(13) ?

loop_
_geom_bond_atom_site_label_1
_geom_bond_atom_site_label_2
_geom_bond_site_symmetry_2
_geom_bond_distance
_geom_bond_publ_flag
C1 O2 . 1.446(2) ?
C1 H1A . 0.9600 ?
C1 H1B . 0.9600 ?
C1 H1C . 0.9600 ?
C2 O1 . 1.216(2) ?
C2 O2 . 1.338(2) ?
C2 C3 . 1.482(2) ?
C3 C4 . 1.392(2) ?
C3 C8 . 1.393(2) ?
C4 C5 . 1.392(2) ?
C4 H4 . 0.9300 ?
C5 C6 . 1.392(2) ?
C5 N1 . 1.406(2) ?
C6 C7 . 1.391(3) ?
C6 H6 . 0.9300 ?
C7 C8 . 1.383(2) ?
C7 H7 . 0.9300 ?
C8 H8 . 0.9300 ?
C9 O3 . 1.209(2) ?
C9 O4 . 1.352(2) ?
C9 N1 . 1.363(2) ?
C10 O4 . 1.487(2) ?
C10 C11 . 1.511(3) ?
C10 C13 . 1.514(3) ?
C10 C12 . 1.523(3) ?
C11 H11A . 0.9600 ?
C11 H11B . 0.9600 ?
C11 H11C . 0.9600 ?
C12 H12A . 0.9600 ?
C12 H12B . 0.9600 ?
C12 H12C . 0.9600 ?
C13 H13A . 0.9600 ?
C13 H13B . 0.9600 ?
C13 H13C . 0.9600 ?
N1 H1 . 0.8600 ?

loop_
_geom_hbond_atom_site_label_D
_geom_hbond_atom_site_label_H
_geom_hbond_atom_site_label_A
_geom_hbond_site_symmetry_A
_geom_hbond_distance_DH
_geom_hbond_distance_HA
_geom_hbond_distance_DA
_geom_hbond_angle_DHA
N1 H1 O1 3_666 0.86 2.17 2.987(2) 160
C4 H4 O1 3_666 0.93 2.41 3.211(2) 145
C13 H13C O1 2_656 0.96 2.55 3.496(3) 167

loop_
_geom_torsion_atom_site_label_1
_geom_torsion_atom_site_label_2
_geom_torsion_atom_site_label_3
_geom_torsion_atom_site_label_4
_geom_torsion_site_symmetry_1
_geom_torsion_site_symmetry_2
_geom_torsion_site_symmetry_3
_geom_torsion_site_symmetry_4
_geom_torsion
_geom_torsion_publ_flag
O1 C2 C3 C4 . . . . 6.4(3) ?
O2 C2 C3 C4 . . . . -172.91(15) ?
O1 C2 C3 C8 . . . . -173.73(18) ?
O2 C2 C3 C8 . . . . 7.0(2) ?
C8 C3 C4 C5 . . . . -0.1(3) ?
C2 C3 C4 C5 . . . . 179.82(16) ?
C3 C4 C5 C6 . . . . 0.6(3) ?
C3 C4 C5 N1 . . . . 179.40(16) ?
C4 C5 C6 C7 . . . . -0.8(3) ?
N1 C5 C6 C7 . . . . -179.51(17) ?
C5 C6 C7 C8 . . . . 0.5(3) ?
C6 C7 C8 C3 . . . . 0.0(3) ?
C4 C3 C8 C7 . . . . -0.2(3) ?
C2 C3 C8 C7 . . . . 179.86(16) ?
O3 C9 N1 C5 . . . . -4.7(3) ?
O4 C9 N1 C5 . . . . 174.66(16) ?
C6 C5 N1 C9 . . . . -10.3(3) ?
C4 C5 N1 C9 . . . . 170.99(17) ?
O1 C2 O2 C1 . . . . -1.8(2) ?
C3 C2 O2 C1 . . . . 177.44(15) ?
O3 C9 O4 C10 . . . . -10.1(3) ?
N1 C9 O4 C10 . . . . 170.57(14) ?
C11 C10 O4 C9 . . . . -62.9(2) ?
C13 C10 O4 C9 . . . . 62.1(2) ?
C12 C10 O4 C9 . . . . 179.17(16) ?
